data_7220423
loop_
_publ_author_name
'Liu, Dong'
'Ge, Yu'
'Li, Ni-Ya'
'Ma, Wei'
'Tang, Xiaoyan'

_publ_section_title
;
 Coordination assemblies of Zn(NO3)2 with 4-pyr-poly-2-ene and
 polycarboxylates: structural diversification and photoluminescence
 properties
;
_journal_name_full 'RSC Adv.'
_journal_paper_doi 10.1039/C5RA07371E
_journal_year 2015
_chemical_formula_moiety 'C24 H16 N2 O8 Zn'
_chemical_formula_sum 'C24 H16 N2 O8 Zn'
_chemical_formula_weight 525.78
_chemical_name_systematic
; 
 ? 
;
_space_group_IT_number 14
_symmetry_cell_setting monoclinic
_symmetry_space_group_name_Hall '-P 2ybc'
_symmetry_space_group_name_H-M 'P 1 21/c 1'
_atom_sites_solution_hydrogens geom
_atom_sites_solution_primary direct
_atom_sites_solution_secondary difmap
_audit_creation_method SHELXL-97
_audit_update_record
;
2014-12-11 deposited with the CCDC.
2015-05-07 downloaded from the CCDC.
;
_cell_angle_alpha 90.00
_cell_angle_beta 110.96(3)
_cell_angle_gamma 90.00
_cell_formula_units_Z 4
_cell_length_a 9.0776(18)
_cell_length_b 13.726(3)
_cell_length_c 18.827(5)
_cell_measurement_temperature 223(2)
_cell_volume 2190.6(10)
_computing_cell_refinement 'Bruker SMART'
_computing_data_collection 'Bruker SMART'
_computing_data_reduction 'Bruker SAINT'
_computing_molecular_graphics Diamond
_computing_publication_material 'SHELXTL and PLATON (Spek, 2009)'
_computing_structure_refinement SHELXTL
_computing_structure_solution 'SHELXTL (Sheldrick, 2008)'
_diffrn_ambient_temperature 223(2)
_diffrn_measured_fraction_theta_full 0.998
_diffrn_measured_fraction_theta_max 0.998
_diffrn_measurement_device_type 'CCD area detector'
_diffrn_measurement_method 'phi and omega scans'
_diffrn_radiation_monochromator graphite
_diffrn_radiation_source 'fine-focus sealed tube'
_diffrn_radiation_type MoK\a
_diffrn_radiation_wavelength 0.71073
_diffrn_reflns_av_R_equivalents 0.0327
_diffrn_reflns_av_sigmaI/netI 0.0405
_diffrn_reflns_limit_h_max 10
_diffrn_reflns_limit_h_min -10
_diffrn_reflns_limit_k_max 16
_diffrn_reflns_limit_k_min -16
_diffrn_reflns_limit_l_max 21
_diffrn_reflns_limit_l_min -22
_diffrn_reflns_number 10908
_diffrn_reflns_theta_full 25.04
_diffrn_reflns_theta_max 25.04
_diffrn_reflns_theta_min 2.97
_diffrn_standards_decay_% 0
_diffrn_standards_interval_count 0
_diffrn_standards_interval_time 0
_diffrn_standards_number 0
_exptl_absorpt_coefficient_mu 1.177
_exptl_absorpt_correction_T_max 0.7735
_exptl_absorpt_correction_T_min 0.7191
_exptl_absorpt_correction_type multi-scan
_exptl_absorpt_process_details 'Sadabs, (Sheldrick 2001)'
_exptl_crystal_colour yellow
_exptl_crystal_density_diffrn 1.594
_exptl_crystal_density_method 'not measured'
_exptl_crystal_description block
_exptl_crystal_F_000 1072
_exptl_crystal_size_max 0.30
_exptl_crystal_size_mid 0.25
_exptl_crystal_size_min 0.23
_refine_diff_density_max 0.281
_refine_diff_density_min -0.368
_refine_diff_density_rms 0.061
_refine_ls_extinction_method none
_refine_ls_goodness_of_fit_ref 1.041
_refine_ls_hydrogen_treatment mixed
_refine_ls_matrix_type full
_refine_ls_number_parameters 324
_refine_ls_number_reflns 3877
_refine_ls_number_restraints 0
_refine_ls_restrained_S_all 1.041
_refine_ls_R_factor_all 0.0420
_refine_ls_R_factor_gt 0.0305
_refine_ls_shift/su_max 0.001
_refine_ls_shift/su_mean 0.000
_refine_ls_structure_factor_coef Fsqd
_refine_ls_weighting_details 'calc w=1/[\s^2^(Fo^2^)+(0.0328P)^2^+0.4131P] where P=(Fo^2^+2Fc^2^)/3'
_refine_ls_weighting_scheme calc
_refine_ls_wR_factor_gt 0.0673
_refine_ls_wR_factor_ref 0.0727
_reflns_number_gt 3214
_reflns_number_total 3877
_reflns_threshold_expression >2sigma(I)
_cod_data_source_file c5ra07371e2.cif
_cod_data_source_block 5
_cod_depositor_comments
;
The following automatic conversions were performed:

'_symmetry_cell_setting' value 'Monoclinic' changed to 'monoclinic'
according to
/usr/data/users/saulius/crontab/automatic-downloads/rss-feeds/RSC/lib/dictionaries/cif_core.dic
dictionary named 'cif_core.dic' version 2.4.2 from 2011-04-26.

Automatic conversion script
Id: cif_fix_values 3271 2015-04-21 07:52:19Z andrius 
;
_cod_original_cell_volume 2190.6(9)
_cod_original_sg_symbol_H-M 'P 21/c'
_cod_database_code 7220423

loop_
_symmetry_equiv_pos_as_xyz
'x, y, z'
'-x, y+1/2, -z+1/2'
'-x, -y, -z'
'x, -y-1/2, z-1/2'

loop_
_atom_site_label
_atom_site_type_symbol
_atom_site_fract_x
_atom_site_fract_y
_atom_site_fract_z
_atom_site_U_iso_or_equiv
_atom_site_adp_type
_atom_site_occupancy
_atom_site_symmetry_multiplicity
_atom_site_calc_flag
_atom_site_refinement_flags
Zn1 Zn 0.59167(3) 0.856312(18) 0.630292(14) 0.01701(10) Uani 1 1 d .
N1 N 0.7077(2) 0.86206(13) 0.74494(10) 0.0210(4) Uani 1 1 d .
N2 N 1.2911(3) 0.85935(16) 1.40497(14) 0.0431(7) Uani 1 1 d .
O1 O 0.57269(19) 0.71718(11) 0.61423(9) 0.0269(4) Uani 1 1 d .
O2 O 0.3225(2) 0.72736(12) 0.53454(11) 0.0392(5) Uani 1 1 d .
O3 O 0.4691(3) 0.55174(13) 0.68481(10) 0.0441(5) Uani 1 1 d .
O4 O 0.6795(2) 0.45680(16) 0.70379(11) 0.0444(5) Uani 1 1 d .
O5 O 0.76206(18) 0.91072(12) 0.60212(8) 0.0245(4) Uani 1 1 d .
O6 O 0.64429(18) 0.85540(11) 0.48362(9) 0.0243(4) Uani 1 1 d .
O7 O 0.65433(19) 1.07966(14) 0.33725(9) 0.0356(5) Uani 1 1 d .
O8 O 0.58409(17) 1.06369(11) 0.43646(8) 0.0218(4) Uani 1 1 d .
C1 C 0.8509(3) 0.90211(17) 0.77478(13) 0.0255(5) Uani 1 1 d .
H1 H 0.8949 0.9313 0.7418 0.031 Uiso 1 1 calc R
C2 C 0.9367(3) 0.90257(18) 0.85140(14) 0.0291(6) Uani 1 1 d .
H2 H 1.0373 0.9313 0.8697 0.035 Uiso 1 1 calc R
C3 C 0.8750(3) 0.86071(17) 0.90177(13) 0.0266(6) Uani 1 1 d .
C4 C 0.7268(3) 0.81727(19) 0.87058(13) 0.0292(6) Uani 1 1 d .
H4 H 0.6812 0.7862 0.9022 0.035 Uiso 1 1 calc R
C5 C 0.6484(3) 0.82027(18) 0.79342(13) 0.0267(6) Uani 1 1 d .
H5 H 0.5479 0.7916 0.7734 0.032 Uiso 1 1 calc R
C6 C 0.9676(3) 0.86074(19) 0.98297(14) 0.0328(6) Uani 1 1 d .
H6 H 1.0747 0.8774 0.9968 0.039 Uiso 1 1 calc R
C7 C 0.9183(3) 0.84000(18) 1.03997(14) 0.0319(6) Uani 1 1 d .
H7 H 0.8126 0.8221 1.0292 0.038 Uiso 1 1 calc R
C8 C 1.0249(3) 0.84462(18) 1.11783(14) 0.0319(6) Uani 1 1 d .
H8 H 1.1318 0.8572 1.1266 0.038 Uiso 1 1 calc R
C9 C 0.9837(3) 0.83247(19) 1.17847(14) 0.0331(6) Uani 1 1 d .
H9 H 0.8779 0.8174 1.1703 0.040 Uiso 1 1 calc R
C10 C 1.0932(3) 0.84113(17) 1.25649(14) 0.0279(6) Uani 1 1 d .
C11 C 1.0382(3) 0.83261(19) 1.31684(14) 0.0353(6) Uani 1 1 d .
H11 H 0.9305 0.8212 1.3068 0.042 Uiso 1 1 calc R
C12 C 1.1400(4) 0.84084(19) 1.39010(15) 0.0421(8) Uani 1 1 d .
H12 H 1.1026 0.8333 1.4303 0.050 Uiso 1 1 calc R
C13 C 1.3491(3) 0.86959(19) 1.34981(16) 0.0403(7) Uani 1 1 d .
H13 H 1.4568 0.8835 1.3622 0.048 Uiso 1 1 calc R
C14 C 1.2541(3) 0.86014(19) 1.27566(15) 0.0352(7) Uani 1 1 d .
H14 H 1.2967 0.8664 1.2372 0.042 Uiso 1 1 calc R
C15 C 0.4352(3) 0.57837(16) 0.45399(13) 0.0257(6) Uani 1 1 d .
H15 H 0.3909 0.6320 0.4226 0.031 Uiso 1 1 calc R
C16 C 0.4702(3) 0.58614(16) 0.53192(13) 0.0233(5) Uani 1 1 d .
C17 C 0.5358(3) 0.50642(16) 0.57843(13) 0.0246(5) Uani 1 1 d .
C18 C 0.5569(3) 0.50960(17) 0.66098(14) 0.0287(6) Uani 1 1 d .
C19 C 0.4486(3) 0.68469(17) 0.56292(13) 0.0247(6) Uani 1 1 d .
C20 C 1.0283(3) 0.93756(16) 0.56045(12) 0.0188(5) Uani 1 1 d .
H20 H 1.0478 0.8953 0.6021 0.023 Uiso 1 1 calc R
C21 C 0.8735(3) 0.95526(16) 0.51327(12) 0.0175(5) Uani 1 1 d .
C22 C 0.8455(3) 1.01957(16) 0.45223(12) 0.0178(5) Uani 1 1 d .
C23 C 0.6835(3) 1.05446(16) 0.40404(12) 0.0194(5) Uani 1 1 d .
C24 C 0.7465(2) 0.90284(16) 0.53202(12) 0.0179(5) Uani 1 1 d .
H1A H 0.677(4) 0.455(2) 0.7461(19) 0.061(11) Uiso 1 1 d .
H2A H 1.354(4) 0.867(3) 1.449(2) 0.075(12) Uiso 1 1 d .

loop_
_atom_site_aniso_label
_atom_site_aniso_U_11
_atom_site_aniso_U_22
_atom_site_aniso_U_33
_atom_site_aniso_U_23
_atom_site_aniso_U_13
_atom_site_aniso_U_12
Zn1 0.01610(15) 0.01976(15) 0.01397(15) 0.00154(11) 0.00392(11) 0.00016(11)
N1 0.0203(10) 0.0241(10) 0.0177(10) 0.0028(8) 0.0055(8) 0.0017(9)
N2 0.0648(19) 0.0292(12) 0.0180(13) -0.0002(11) -0.0063(13) -0.0033(13)
O1 0.0306(10) 0.0185(8) 0.0261(9) -0.0014(7) 0.0034(8) 0.0003(7)
O2 0.0307(10) 0.0316(10) 0.0475(12) -0.0104(9) 0.0047(9) 0.0065(9)
O3 0.0711(14) 0.0388(10) 0.0350(11) 0.0050(9) 0.0345(11) 0.0138(10)
O4 0.0488(13) 0.0670(14) 0.0186(10) 0.0063(10) 0.0136(9) 0.0144(11)
O5 0.0196(8) 0.0388(10) 0.0160(8) 0.0007(7) 0.0076(7) -0.0054(7)
O6 0.0205(8) 0.0292(9) 0.0223(9) -0.0010(7) 0.0063(7) -0.0034(7)
O7 0.0257(9) 0.0623(12) 0.0150(9) 0.0057(9) 0.0029(7) 0.0111(9)
O8 0.0173(8) 0.0270(8) 0.0221(8) 0.0048(7) 0.0082(7) 0.0040(7)
C1 0.0263(13) 0.0299(13) 0.0201(13) 0.0018(11) 0.0081(11) -0.0039(11)
C2 0.0257(13) 0.0330(14) 0.0244(13) -0.0008(12) 0.0037(11) -0.0054(11)
C3 0.0297(14) 0.0302(13) 0.0169(12) 0.0004(11) 0.0046(11) 0.0056(11)
C4 0.0301(14) 0.0388(14) 0.0193(13) 0.0034(12) 0.0095(11) -0.0004(12)
C5 0.0226(13) 0.0366(14) 0.0203(13) 0.0033(11) 0.0067(11) -0.0008(11)
C6 0.0308(15) 0.0414(15) 0.0212(14) -0.0010(12) 0.0035(12) 0.0006(12)
C7 0.0337(15) 0.0384(15) 0.0185(13) -0.0013(12) 0.0031(11) -0.0015(12)
C8 0.0272(14) 0.0408(15) 0.0221(14) -0.0008(12) 0.0020(11) -0.0029(12)
C9 0.0312(15) 0.0444(15) 0.0196(13) -0.0015(12) 0.0040(11) -0.0107(13)
C10 0.0343(15) 0.0260(13) 0.0198(13) -0.0007(11) 0.0053(11) -0.0064(11)
C11 0.0441(16) 0.0370(15) 0.0248(14) -0.0011(12) 0.0123(13) -0.0070(13)
C12 0.073(2) 0.0338(15) 0.0194(14) -0.0022(12) 0.0158(15) -0.0020(15)
C13 0.0378(16) 0.0340(15) 0.0334(16) 0.0040(13) -0.0063(13) -0.0074(13)
C14 0.0369(16) 0.0414(16) 0.0233(14) 0.0044(12) 0.0060(12) -0.0072(13)
C15 0.0337(14) 0.0204(12) 0.0234(13) 0.0023(11) 0.0106(11) 0.0009(11)
C16 0.0260(13) 0.0221(12) 0.0237(13) -0.0012(11) 0.0115(11) -0.0031(10)
C17 0.0308(13) 0.0247(12) 0.0196(12) -0.0012(11) 0.0105(11) -0.0029(11)
C18 0.0419(16) 0.0219(12) 0.0260(14) -0.0025(12) 0.0167(13) -0.0051(12)
C19 0.0342(15) 0.0207(12) 0.0226(13) 0.0005(11) 0.0143(12) -0.0023(12)
C20 0.0194(12) 0.0228(11) 0.0146(11) 0.0027(10) 0.0065(9) 0.0020(10)
C21 0.0183(12) 0.0202(11) 0.0159(12) -0.0030(10) 0.0083(10) 0.0012(10)
C22 0.0191(11) 0.0222(11) 0.0121(11) -0.0027(10) 0.0054(9) 0.0014(10)
C23 0.0191(12) 0.0222(12) 0.0162(12) -0.0007(10) 0.0056(10) -0.0013(10)
C24 0.0141(11) 0.0196(11) 0.0179(12) 0.0037(10) 0.0030(10) 0.0044(10)

loop_
_atom_type_symbol
_atom_type_description
_atom_type_scat_dispersion_real
_atom_type_scat_dispersion_imag
_atom_type_scat_source
C C 0.0033 0.0016 'International Tables Vol C Tables 4.2.6.8 and 6.1.1.4'
H H 0.0000 0.0000 'International Tables Vol C Tables 4.2.6.8 and 6.1.1.4'
N N 0.0061 0.0033 'International Tables Vol C Tables 4.2.6.8 and 6.1.1.4'
O O 0.0106 0.0060 'International Tables Vol C Tables 4.2.6.8 and 6.1.1.4'
Zn Zn 0.2839 1.4301 'International Tables Vol C Tables 4.2.6.8 and 6.1.1.4'

loop_
_geom_angle_atom_site_label_1
_geom_angle_atom_site_label_2
_geom_angle_atom_site_label_3
_geom_angle
_geom_angle_site_symmetry_1
_geom_angle_site_symmetry_3
O1 Zn1 O5 111.74(7) . .
O1 Zn1 O8 116.35(7) . 3_676
O5 Zn1 O8 98.78(7) . 3_676
O1 Zn1 N1 100.81(7) . .
O5 Zn1 N1 96.51(7) . .
O8 Zn1 N1 130.32(7) 3_676 .
C1 N1 C5 117.2(2) . .
C1 N1 Zn1 121.21(16) . .
C5 N1 Zn1 121.50(16) . .
C12 N2 C13 121.7(3) . .
C12 N2 H2A 122(3) . .
C13 N2 H2A 117(3) . .
C19 O1 Zn1 118.03(15) . .
C18 O4 H1A 108(2) . .
C24 O5 Zn1 116.18(14) . .
C23 O8 Zn1 107.61(14) . 3_676
N1 C1 C2 123.0(2) . .
N1 C1 H1 118.5 . .
C2 C1 H1 118.5 . .
C1 C2 C3 120.1(2) . .
C1 C2 H2 120.0 . .
C3 C2 H2 120.0 . .
C2 C3 C4 117.0(2) . .
C2 C3 C6 119.7(2) . .
C4 C3 C6 123.3(2) . .
C5 C4 C3 119.4(2) . .
C5 C4 H4 120.3 . .
C3 C4 H4 120.3 . .
N1 C5 C4 123.4(2) . .
N1 C5 H5 118.3 . .
C4 C5 H5 118.3 . .
C7 C6 C3 127.7(3) . .
C7 C6 H6 116.2 . .
C3 C6 H6 116.2 . .
C6 C7 C8 120.9(3) . .
C6 C7 H7 119.6 . .
C8 C7 H7 119.6 . .
C9 C8 C7 125.0(3) . .
C9 C8 H8 117.5 . .
C7 C8 H8 117.5 . .
C8 C9 C10 123.7(3) . .
C8 C9 H9 118.1 . .
C10 C9 H9 118.1 . .
C14 C10 C11 116.7(2) . .
C14 C10 C9 123.3(2) . .
C11 C10 C9 120.0(2) . .
C12 C11 C10 120.3(3) . .
C12 C11 H11 119.8 . .
C10 C11 H11 119.8 . .
N2 C12 C11 120.4(3) . .
N2 C12 H12 119.8 . .
C11 C12 H12 119.8 . .
N2 C13 C14 120.6(3) . .
N2 C13 H13 119.7 . .
C14 C13 H13 119.7 . .
C13 C14 C10 120.2(3) . .
C13 C14 H14 119.9 . .
C10 C14 H14 119.9 . .
C17 C15 C16 121.5(2) 3_666 .
C17 C15 H15 119.2 3_666 .
C16 C15 H15 119.2 . .
C15 C16 C17 119.2(2) . .
C15 C16 C19 117.6(2) . .
C17 C16 C19 123.0(2) . .
C15 C17 C16 119.3(2) 3_666 .
C15 C17 C18 120.6(2) 3_666 .
C16 C17 C18 119.7(2) . .
O3 C18 O4 124.2(2) . .
O3 C18 C17 123.3(2) . .
O4 C18 C17 112.4(2) . .
O2 C19 O1 126.7(2) . .
O2 C19 C16 119.3(2) . .
O1 C19 C16 113.8(2) . .
C22 C20 C21 121.7(2) 3_776 .
C22 C20 H20 119.1 3_776 .
C21 C20 H20 119.1 . .
C20 C21 C22 118.7(2) . .
C20 C21 C24 116.83(19) . .
C22 C21 C24 124.4(2) . .
C20 C22 C21 119.5(2) 3_776 .
C20 C22 C23 116.88(19) 3_776 .
C21 C22 C23 123.2(2) . .
O7 C23 O8 122.2(2) . .
O7 C23 C22 120.6(2) . .
O8 C23 C22 116.99(19) . .
O6 C24 O5 125.8(2) . .
O6 C24 C21 121.2(2) . .
O5 C24 C21 112.96(19) . .

loop_
_geom_bond_atom_site_label_1
_geom_bond_atom_site_label_2
_geom_bond_distance
_geom_bond_site_symmetry_2
Zn1 O1 1.9315(15) .
Zn1 O5 1.9540(16) .
Zn1 O8 1.9738(16) 3_676
Zn1 N1 2.037(2) .
N1 C1 1.336(3) .
N1 C5 1.343(3) .
N2 C12 1.323(4) .
N2 C13 1.329(4) .
N2 H2A 0.83(4) .
O1 C19 1.274(3) .
O2 C19 1.225(3) .
O3 C18 1.195(3) .
O4 C18 1.331(3) .
O4 H1A 0.81(3) .
O5 C24 1.281(3) .
O6 C24 1.229(3) .
O7 C23 1.238(3) .
O8 C23 1.264(3) .
O8 Zn1 1.9738(16) 3_676
C1 C2 1.372(3) .
C1 H1 0.9400 .
C2 C3 1.386(4) .
C2 H2 0.9400 .
C3 C4 1.395(4) .
C3 C6 1.457(3) .
C4 C5 1.371(3) .
C4 H4 0.9400 .
C5 H5 0.9400 .
C6 C7 1.333(4) .
C6 H6 0.9400 .
C7 C8 1.440(3) .
C7 H7 0.9400 .
C8 C9 1.333(4) .
C8 H8 0.9400 .
C9 C10 1.454(3) .
C9 H9 0.9400 .
C10 C14 1.398(4) .
C10 C11 1.400(4) .
C11 C12 1.363(4) .
C11 H11 0.9400 .
C12 H12 0.9400 .
C13 C14 1.359(4) .
C13 H13 0.9400 .
C14 H14 0.9400 .
C15 C17 1.382(3) 3_666
C15 C16 1.390(3) .
C15 H15 0.9400 .
C16 C17 1.395(3) .
C16 C19 1.513(3) .
C17 C15 1.382(3) 3_666
C17 C18 1.497(3) .
C20 C22 1.382(3) 3_776
C20 C21 1.389(3) .
C20 H20 0.9400 .
C21 C22 1.398(3) .
C21 C24 1.504(3) .
C22 C20 1.382(3) 3_776
C22 C23 1.504(3) .

loop_
_geom_hbond_atom_site_label_D
_geom_hbond_atom_site_label_H
_geom_hbond_atom_site_label_A
_geom_hbond_distance_DH
_geom_hbond_distance_HA
_geom_hbond_distance_DA
_geom_hbond_angle_DHA
_geom_hbond_site_symmetry_A
O4 H1A O7 0.81(3) 1.86(3) 2.651(3) 167(3) 4_576
